data_2210495
loop_
_publ_author_name
'Wu, Ya'

_publ_section_title
;
 1-Benzenesulfonyl-5-chloro-2,4-dimethoxybenzene
;
_journal_coeditor_code BH2042
_journal_issue 10
_journal_name_full 'Acta Crystallographica Section E'
_journal_page_first o4272
_journal_page_last o4273
_journal_paper_doi 10.1107/S1600536806034647
_journal_volume 62
_journal_year 2006
_chemical_formula_iupac 'C14 H13 Cl O4 S'
_chemical_formula_moiety 'C14 H13 Cl O4 S'
_chemical_formula_sum 'C14 H13 Cl O4 S'
_chemical_formula_weight 312.75
_chemical_name_systematic
;
1-Benzenesulfonyl-5-chloro-2,4-dimethoxybenzene
;
_space_group_IT_number 61
_symmetry_cell_setting orthorhombic
_symmetry_space_group_name_Hall '-P 2ac 2ab'
_symmetry_space_group_name_H-M 'P b c a'
_atom_sites_solution_hydrogens geom
_atom_sites_solution_primary direct
_atom_sites_solution_secondary difmap
_cell_angle_alpha 90.00
_cell_angle_beta 90.00
_cell_angle_gamma 90.00
_cell_formula_units_Z 8
_cell_length_a 7.3423(16)
_cell_length_b 19.487(4)
_cell_length_c 20.022(4)
_cell_measurement_reflns_used 3181
_cell_measurement_temperature 294(2)
_cell_measurement_theta_max 23.65
_cell_measurement_theta_min 2.32
_cell_volume 2864.7(10)
_computing_cell_refinement 'SAINT (Bruker, 1997)'
_computing_data_collection 'SMART (Bruker, 1997)'
_computing_data_reduction SAINT
_computing_molecular_graphics 'SHELXTL (Bruker, 1997)'
_computing_publication_material SHELXTL
_computing_structure_refinement 'SHELXL97 (Sheldrick, 1997)'
_computing_structure_solution 'SHELXS97 (Sheldrick, 1997)'
_diffrn_ambient_temperature 294(2)
_diffrn_measured_fraction_theta_full 0.996
_diffrn_measured_fraction_theta_max 0.996
_diffrn_measurement_device_type 'Bruker SMART-1000 CCD area-detector'
_diffrn_measurement_method '\f and \w'
_diffrn_radiation_monochromator graphite
_diffrn_radiation_source 'fine-focus sealed tube'
_diffrn_radiation_type MoK\a
_diffrn_radiation_wavelength 0.71073
_diffrn_reflns_av_R_equivalents 0.0536
_diffrn_reflns_av_sigmaI/netI 0.0408
_diffrn_reflns_limit_h_max 9
_diffrn_reflns_limit_h_min -9
_diffrn_reflns_limit_k_max 23
_diffrn_reflns_limit_k_min -24
_diffrn_reflns_limit_l_max 15
_diffrn_reflns_limit_l_min -25
_diffrn_reflns_number 15348
_diffrn_reflns_theta_full 26.57
_diffrn_reflns_theta_max 26.57
_diffrn_reflns_theta_min 2.09
_diffrn_standards_decay_% 0
_diffrn_standards_interval_count 0
_diffrn_standards_interval_time 0
_diffrn_standards_number 0
_exptl_absorpt_coefficient_mu 0.421
_exptl_absorpt_correction_T_max 0.9205
_exptl_absorpt_correction_T_min 0.8983
_exptl_absorpt_correction_type multi-scan
_exptl_absorpt_process_details '(SADABS; Bruker, 1997)'
_exptl_crystal_colour colourless
_exptl_crystal_density_diffrn 1.450
_exptl_crystal_density_method 'not measured'
_exptl_crystal_description prism
_exptl_crystal_F_000 1296
_exptl_crystal_size_max 0.26
_exptl_crystal_size_mid 0.22
_exptl_crystal_size_min 0.20
_refine_diff_density_max 0.208
_refine_diff_density_min -0.328
_refine_ls_extinction_method none
_refine_ls_goodness_of_fit_ref 1.014
_refine_ls_hydrogen_treatment constr
_refine_ls_matrix_type full
_refine_ls_number_parameters 183
_refine_ls_number_reflns 2981
_refine_ls_number_restraints 0
_refine_ls_restrained_S_all 1.014
_refine_ls_R_factor_all 0.0819
_refine_ls_R_factor_gt 0.0398
_refine_ls_shift/su_max 0.001
_refine_ls_shift/su_mean 0.000
_refine_ls_structure_factor_coef Fsqd
_refine_ls_weighting_details 'calc w=1/[\s^2^(Fo^2^)+(0.0452P)^2^+0.9214P] where P=(Fo^2^+2Fc^2^)/3'
_refine_ls_weighting_scheme calc
_refine_ls_wR_factor_gt 0.0883
_refine_ls_wR_factor_ref 0.1066
_reflns_number_gt 1860
_reflns_number_total 2981
_reflns_threshold_expression I>2\s(I)
_cod_data_source_file bh2042.cif
_cod_data_source_block I
_cod_database_code 2210495
_cod_database_fobs_code 2210495

loop_
_symmetry_equiv_pos_as_xyz
'x, y, z'
'-x, -y, -z'
'-x+1/2, -y, z+1/2'
'x-1/2, y, -z-1/2'
'-x, y+1/2, -z+1/2'
'x+1/2, -y+1/2, -z'
'x, -y-1/2, z-1/2'
'-x-1/2, y-1/2, z'

loop_
_atom_site_type_symbol
_atom_site_label
_atom_site_fract_x
_atom_site_fract_y
_atom_site_fract_z
_atom_site_U_iso_or_equiv
_atom_site_adp_type
_atom_site_calc_flag
_atom_site_refinement_flags
_atom_site_occupancy
S S1 0.74621(9) 0.06892(3) 0.41420(3) 0.04242(18) Uani d . 1
Cl Cl1 0.92833(12) -0.16835(3) 0.29332(4) 0.0665(3) Uani d . 1
O O1 0.7704(3) 0.02060(9) 0.46753(8) 0.0578(5) Uani d . 1
O O2 0.5713(2) 0.10069(10) 0.40637(8) 0.0559(5) Uani d . 1
O O3 0.7602(2) 0.12496(8) 0.27749(7) 0.0472(5) Uani d . 1
O O4 0.8868(2) -0.09224(8) 0.17075(8) 0.0520(5) Uani d . 1
C C1 0.9083(3) 0.13456(12) 0.42414(11) 0.0410(6) Uani d . 1
C C2 1.0727(4) 0.11938(14) 0.45485(12) 0.0523(7) Uani d . 1
H H2 1.0968 0.0752 0.4700 0.063 Uiso calc R 1
C C3 1.2003(4) 0.17106(18) 0.46257(15) 0.0677(9) Uani d . 1
H H3 1.3104 0.1620 0.4837 0.081 Uiso calc R 1
C C4 1.1639(5) 0.23599(17) 0.43894(16) 0.0746(9) Uani d . 1
H H4 1.2509 0.2703 0.4436 0.090 Uiso calc R 1
C C5 1.0010(5) 0.25072(15) 0.40856(14) 0.0648(8) Uani d . 1
H H5 0.9780 0.2948 0.3929 0.078 Uiso calc R 1
C C6 0.8715(4) 0.20004(13) 0.40123(12) 0.0504(7) Uani d . 1
H H6 0.7604 0.2098 0.3811 0.061 Uiso calc R 1
C C7 0.8022(3) 0.02489(11) 0.34001(11) 0.0373(6) Uani d . 1
C C8 0.7948(3) 0.05660(11) 0.27752(11) 0.0356(5) Uani d . 1
C C9 0.8236(3) 0.01836(11) 0.22011(11) 0.0374(6) Uani d . 1
H H9 0.8180 0.0395 0.1785 0.045 Uiso calc R 1
C C10 0.8606(3) -0.05105(12) 0.22430(11) 0.0392(6) Uani d . 1
C C11 0.8742(3) -0.08203(11) 0.28706(12) 0.0410(6) Uani d . 1
C C12 0.8438(3) -0.04436(12) 0.34382(11) 0.0402(6) Uani d . 1
H H12 0.8511 -0.0655 0.3854 0.048 Uiso calc R 1
C C13 0.7655(4) 0.16126(13) 0.21577(12) 0.0519(7) Uani d . 1
H H13A 0.8809 0.1537 0.1945 0.078 Uiso calc R 1
H H13B 0.7495 0.2094 0.2240 0.078 Uiso calc R 1
H H13C 0.6696 0.1451 0.1872 0.078 Uiso calc R 1
C C14 0.8444(4) -0.06548(13) 0.10585(12) 0.0545(7) Uani d . 1
H H14A 0.7218 -0.0484 0.1057 0.082 Uiso calc R 1
H H14B 0.8560 -0.1013 0.0732 0.082 Uiso calc R 1
H H14C 0.9270 -0.0289 0.0952 0.082 Uiso calc R 1

loop_
_atom_site_aniso_label
_atom_site_aniso_U_11
_atom_site_aniso_U_22
_atom_site_aniso_U_33
_atom_site_aniso_U_12
_atom_site_aniso_U_13
_atom_site_aniso_U_23
S1 0.0516(4) 0.0471(4) 0.0286(3) 0.0061(3) 0.0028(3) 0.0012(3)
Cl1 0.0966(6) 0.0342(3) 0.0687(5) 0.0078(4) -0.0029(4) 0.0033(3)
O1 0.0829(14) 0.0584(11) 0.0320(9) 0.0043(10) 0.0060(9) 0.0082(8)
O2 0.0487(11) 0.0674(12) 0.0517(11) 0.0117(9) 0.0051(9) -0.0071(9)
O3 0.0753(13) 0.0360(9) 0.0302(9) 0.0098(8) -0.0010(8) 0.0009(7)
O4 0.0763(13) 0.0416(10) 0.0382(10) 0.0057(9) -0.0018(9) -0.0088(8)
C1 0.0500(15) 0.0455(14) 0.0275(12) 0.0088(12) -0.0009(11) -0.0072(10)
C2 0.0632(18) 0.0555(16) 0.0383(15) 0.0137(14) -0.0093(13) -0.0074(12)
C3 0.060(2) 0.081(2) 0.062(2) 0.0067(18) -0.0143(15) -0.0225(17)
C4 0.083(2) 0.065(2) 0.075(2) -0.0169(19) 0.0024(19) -0.0262(17)
C5 0.091(2) 0.0446(16) 0.059(2) 0.0017(17) -0.0019(17) -0.0128(13)
C6 0.0633(19) 0.0444(15) 0.0437(15) 0.0107(13) -0.0040(13) -0.0087(12)
C7 0.0406(15) 0.0392(13) 0.0321(13) 0.0014(10) 0.0005(10) -0.0009(10)
C8 0.0401(14) 0.0345(13) 0.0323(12) 0.0042(10) -0.0016(10) -0.0006(10)
C9 0.0426(14) 0.0401(13) 0.0296(12) 0.0006(11) -0.0024(10) 0.0028(10)
C10 0.0428(15) 0.0386(13) 0.0362(13) -0.0018(11) -0.0005(10) -0.0045(10)
C11 0.0457(15) 0.0306(12) 0.0466(15) -0.0005(10) -0.0033(11) 0.0012(11)
C12 0.0464(15) 0.0390(13) 0.0353(13) -0.0009(11) -0.0014(11) 0.0070(11)
C13 0.076(2) 0.0393(14) 0.0400(15) 0.0108(13) 0.0014(13) 0.0077(11)
C14 0.078(2) 0.0497(16) 0.0364(14) 0.0018(15) -0.0038(13) -0.0089(12)

loop_
_atom_type_symbol
_atom_type_description
_atom_type_scat_dispersion_real
_atom_type_scat_dispersion_imag
_atom_type_scat_source
C C 0.0033 0.0016 'International Tables Vol C Tables 4.2.6.8 and 6.1.1.4'
H H 0.0000 0.0000 'International Tables Vol C Tables 4.2.6.8 and 6.1.1.4'
O O 0.0106 0.0060 'International Tables Vol C Tables 4.2.6.8 and 6.1.1.4'
S S 0.1246 0.1234 'International Tables Vol C Tables 4.2.6.8 and 6.1.1.4'
Cl Cl 0.1484 0.1585 'International Tables Vol C Tables 4.2.6.8 and 6.1.1.4'

loop_
_geom_angle_atom_site_label_1
_geom_angle_atom_site_label_2
_geom_angle_atom_site_label_3
_geom_angle
_geom_angle_publ_flag
O2 S1 O1 118.38(11) yes
O2 S1 C1 107.73(12) yes
O1 S1 C1 108.03(11) yes
O2 S1 C7 109.06(11) yes
O1 S1 C7 106.18(11) yes
C1 S1 C7 106.94(11) yes
C8 O3 C13 118.89(17) ?
C10 O4 C14 118.11(19) ?
C6 C1 C2 120.9(2) ?
C6 C1 S1 120.1(2) ?
C2 C1 S1 119.0(2) ?
C3 C2 C1 118.9(3) ?
C3 C2 H2 120.6 ?
C1 C2 H2 120.6 ?
C4 C3 C2 119.9(3) ?
C4 C3 H3 120.0 ?
C2 C3 H3 120.0 ?
C5 C4 C3 120.9(3) ?
C5 C4 H4 119.5 ?
C3 C4 H4 119.5 ?
C4 C5 C6 119.9(3) ?
C4 C5 H5 120.1 ?
C6 C5 H5 120.1 ?
C5 C6 C1 119.4(3) ?
C5 C6 H6 120.3 ?
C1 C6 H6 120.3 ?
C12 C7 C8 119.3(2) ?
C12 C7 S1 118.61(17) ?
C8 C7 S1 122.01(17) ?
O3 C8 C9 123.80(19) ?
O3 C8 C7 116.26(19) ?
C9 C8 C7 119.9(2) ?
C10 C9 C8 120.4(2) ?
C10 C9 H9 119.8 ?
C8 C9 H9 119.8 ?
O4 C10 C9 124.1(2) ?
O4 C10 C11 116.5(2) ?
C9 C10 C11 119.4(2) ?
C12 C11 C10 120.1(2) ?
C12 C11 Cl1 119.80(18) ?
C10 C11 Cl1 120.05(18) ?
C11 C12 C7 120.8(2) ?
C11 C12 H12 119.6 ?
C7 C12 H12 119.6 ?
O3 C13 H13A 109.5 ?
O3 C13 H13B 109.5 ?
H13A C13 H13B 109.5 ?
O3 C13 H13C 109.5 ?
H13A C13 H13C 109.5 ?
H13B C13 H13C 109.5 ?
O4 C14 H14A 109.5 ?
O4 C14 H14B 109.5 ?
H14A C14 H14B 109.5 ?
O4 C14 H14C 109.5 ?
H14A C14 H14C 109.5 ?
H14B C14 H14C 109.5 ?

loop_
_geom_bond_atom_site_label_1
_geom_bond_atom_site_label_2
_geom_bond_distance
_geom_bond_publ_flag
S1 O2 1.4342(19) yes
S1 O1 1.4348(17) yes
S1 C1 1.758(3) yes
S1 C7 1.764(2) yes
Cl1 C11 1.733(2) ?
O3 C8 1.356(3) ?
O3 C13 1.424(3) ?
O4 C10 1.353(3) ?
O4 C14 1.434(3) ?
C1 C6 1.383(3) ?
C1 C2 1.387(3) ?
C2 C3 1.384(4) ?
C2 H2 0.9300 ?
C3 C4 1.377(4) ?
C3 H3 0.9300 ?
C4 C5 1.372(4) ?
C4 H4 0.9300 ?
C5 C6 1.379(4) ?
C5 H5 0.9300 ?
C6 H6 0.9300 ?
C7 C12 1.386(3) ?
C7 C8 1.397(3) ?
C8 C9 1.386(3) ?
C9 C10 1.382(3) ?
C9 H9 0.9300 ?
C10 C11 1.398(3) ?
C11 C12 1.371(3) ?
C12 H12 0.9300 ?
C13 H13A 0.9600 ?
C13 H13B 0.9600 ?
C13 H13C 0.9600 ?
C14 H14A 0.9600 ?
C14 H14B 0.9600 ?
C14 H14C 0.9600 ?

loop_
_geom_hbond_atom_site_label_D
_geom_hbond_atom_site_label_H
_geom_hbond_atom_site_label_A
_geom_hbond_site_symmetry_A
_geom_hbond_distance_DH
_geom_hbond_distance_HA
_geom_hbond_distance_DA
_geom_hbond_angle_DHA
_geom_hbond_publ_flag
C2 H2 O1 2_756 0.93 2.449 3.344(5) 161.5 yes

loop_
_geom_torsion_atom_site_label_1
_geom_torsion_atom_site_label_2
_geom_torsion_atom_site_label_3
_geom_torsion_atom_site_label_4
_geom_torsion
O2 S1 C1 C6 -22.3(2)
O1 S1 C1 C6 -151.29(19)
C7 S1 C1 C6 94.8(2)
O2 S1 C1 C2 157.99(19)
O1 S1 C1 C2 29.0(2)
C7 S1 C1 C2 -84.9(2)
C6 C1 C2 C3 0.2(4)
S1 C1 C2 C3 179.9(2)
C1 C2 C3 C4 -1.0(4)
C2 C3 C4 C5 1.0(5)
C3 C4 C5 C6 -0.2(5)
C4 C5 C6 C1 -0.6(4)
C2 C1 C6 C5 0.6(4)
S1 C1 C6 C5 -179.1(2)
O2 S1 C7 C12 -124.3(2)
O1 S1 C7 C12 4.3(2)
C1 S1 C7 C12 119.5(2)
O2 S1 C7 C8 51.7(2)
O1 S1 C7 C8 -179.73(19)
C1 S1 C7 C8 -64.6(2)
C13 O3 C8 C9 -4.4(4)
C13 O3 C8 C7 175.0(2)
C12 C7 C8 O3 -177.6(2)
S1 C7 C8 O3 6.5(3)
C12 C7 C8 C9 1.9(3)
S1 C7 C8 C9 -174.03(18)
O3 C8 C9 C10 179.1(2)
C7 C8 C9 C10 -0.3(4)
C14 O4 C10 C9 -10.8(4)
C14 O4 C10 C11 169.8(2)
C8 C9 C10 O4 178.7(2)
C8 C9 C10 C11 -1.9(4)
O4 C10 C11 C12 -177.9(2)
C9 C10 C11 C12 2.7(4)
O4 C10 C11 Cl1 1.7(3)
C9 C10 C11 Cl1 -177.76(19)
C10 C11 C12 C7 -1.1(4)
Cl1 C11 C12 C7 179.32(18)
C8 C7 C12 C11 -1.2(4)
S1 C7 C12 C11 174.87(19)

loop_
_cod_related_entry_id
_cod_related_entry_database
_cod_related_entry_code
1 ChemSpider 21127357
